data_7720075
loop_
_publ_author_name
'Roy, Amit Saha'
'Ghosh, Sourav'
'Nath, Indranil'
'Caballero, Sergi'
'Escuer, Albert'
'Mayans, J&#xfa;lia'
'Swain, Shasank Sekhar'

_publ_section_title
;
 Field-induced slow magnetic relaxation, molecular docking and
 antibacterial studies of quasi-isotropic copper(II) (<i>S</i> = &#xbd;)
 systems stabilised by tetradentate (ONNO) and tridentate (NNO)-donor
 ligands.
;
_journal_issue 10
_journal_name_full 'Dalton transactions (Cambridge, England : 2003)'
_journal_page_first 4062
_journal_page_last 4074
_journal_paper_doi 10.1039/d6dt00119j
_journal_volume 55
_journal_year 2026
_chemical_formula_sum 'C15 H10 Cu N6 O'
_chemical_formula_weight 353.83
_space_group_crystal_system monoclinic
_space_group_IT_number 14
_space_group_name_Hall '-P 2yn'
_space_group_name_H-M_alt 'P 1 21/n 1'
_atom_sites_solution_hydrogens geom
_audit_creation_method SHELXL-2018/3
_audit_update_record
;
2026-01-14 deposited with the CCDC.	2026-02-09 downloaded from the CCDC.
;
_cell_angle_alpha 90
_cell_angle_beta 106.154(2)
_cell_angle_gamma 90
_cell_formula_units_Z 4
_cell_length_a 9.5534(5)
_cell_length_b 9.7960(5)
_cell_length_c 15.4982(7)
_cell_measurement_reflns_used 2732
_cell_measurement_temperature 273(2)
_cell_measurement_theta_max 22.79
_cell_measurement_theta_min 2.49
_cell_volume 1393.14(12)
_computing_cell_refinement 'Bruker SAINT'
_computing_data_collection 'Bruker APEX2'
_computing_data_reduction 'Bruker SAINT'
_computing_molecular_graphics 'Bruker SHELXTL'
_computing_publication_material 'Bruker SHELXTL'
_computing_structure_refinement 'SHELXL-2018/3 (Sheldrick, 2018)'
_computing_structure_solution 'SHELXT 2018/2 (Sheldrick, 2018)'
_diffrn_ambient_temperature 273(2)
_diffrn_measured_fraction_theta_full 1.000
_diffrn_measured_fraction_theta_max 1.000
_diffrn_measurement_device_type 'Bruker APEX-II CCD'
_diffrn_measurement_method '\f and \w scans'
_diffrn_radiation_type MoK\a
_diffrn_radiation_wavelength 0.71073
_diffrn_reflns_av_R_equivalents 0.1060
_diffrn_reflns_av_unetI/netI 0.0821
_diffrn_reflns_Laue_measured_fraction_full 1.000
_diffrn_reflns_Laue_measured_fraction_max 1.000
_diffrn_reflns_limit_h_max 11
_diffrn_reflns_limit_h_min -11
_diffrn_reflns_limit_k_max 11
_diffrn_reflns_limit_k_min -11
_diffrn_reflns_limit_l_max 18
_diffrn_reflns_limit_l_min -18
_diffrn_reflns_number 16242
_diffrn_reflns_point_group_measured_fraction_full 1.000
_diffrn_reflns_point_group_measured_fraction_max 1.000
_diffrn_reflns_theta_full 25.242
_diffrn_reflns_theta_max 25.709
_diffrn_reflns_theta_min 2.489
_exptl_absorpt_coefficient_mu 1.582
_exptl_crystal_colour green
_exptl_crystal_density_diffrn 1.687
_exptl_crystal_description needle
_exptl_crystal_F_000 716
_exptl_crystal_size_max 0.100
_exptl_crystal_size_mid 0.060
_exptl_crystal_size_min 0.030
_refine_diff_density_max 0.407
_refine_diff_density_min -0.376
_refine_diff_density_rms 0.089
_refine_ls_extinction_method none
_refine_ls_goodness_of_fit_ref 0.840
_refine_ls_hydrogen_treatment constr
_refine_ls_matrix_type full
_refine_ls_number_parameters 208
_refine_ls_number_reflns 2653
_refine_ls_number_restraints 0
_refine_ls_restrained_S_all 0.840
_refine_ls_R_factor_all 0.0919
_refine_ls_R_factor_gt 0.0485
_refine_ls_shift/su_max 0.000
_refine_ls_shift/su_mean 0.000
_refine_ls_structure_factor_coef Fsqd
_refine_ls_weighting_details 'w=1/[\s^2^(Fo^2^)+(0.1000P)^2^+0.1359P] where P=(Fo^2^+2Fc^2^)/3'
_refine_ls_weighting_scheme calc
_refine_ls_wR_factor_gt 0.1204
_refine_ls_wR_factor_ref 0.1420
_reflns_Friedel_coverage 0.000
_reflns_number_gt 1725
_reflns_number_total 2653
_reflns_threshold_expression 'I > 2\s(I)'
_cod_data_source_file d6dt00119j2.cif
_cod_data_source_block 2
_cod_depositor_comments 'Adding full bibliography for 7720075--7720078.cif.'
_cod_original_cell_volume 1393.13(12)
_cod_original_sg_symbol_H-M 'P 21/n'
_cod_database_code 7720075
_shelx_shelxl_version_number 2018/3
_shelx_space_group_comment
;
The symmetry employed for this shelxl refinement is uniquely defined
by the following loop, which should always be used as a source of
symmetry information in preference to the above space-group names.
They are only intended as comments.
;
_shelx_estimated_absorpt_t_min 0.858
_shelx_estimated_absorpt_t_max 0.954

loop_
_space_group_symop_operation_xyz
'x, y, z'
'-x+1/2, y+1/2, -z+1/2'
'-x, -y, -z'
'x-1/2, -y-1/2, z-1/2'

loop_
_atom_site_label
_atom_site_type_symbol
_atom_site_fract_x
_atom_site_fract_y
_atom_site_fract_z
_atom_site_U_iso_or_equiv
_atom_site_adp_type
_atom_site_occupancy
_atom_site_site_symmetry_order
_atom_site_calc_flag
_atom_site_refinement_flags_posn
_atom_site_refinement_flags_adp
_atom_site_refinement_flags_occupancy
_atom_site_disorder_assembly
_atom_site_disorder_group
Cu1 Cu 0.16162(6) 0.54088(6) 0.50131(4) 0.0301(2) Uani 1 1 d . . . . .
O1 O 0.1363(4) 0.4807(4) 0.3754(2) 0.0369(8) Uani 1 1 d . . . . .
N2 N 0.4213(4) 0.4132(4) 0.6028(2) 0.0307(9) Uani 1 1 d . . . . .
N1 N 0.3349(4) 0.4262(4) 0.5219(2) 0.0272(9) Uani 1 1 d . . . . .
N3 N 0.2559(4) 0.5786(4) 0.6308(2) 0.0273(9) Uani 1 1 d . . . . .
N5 N -0.0377(4) 0.7524(4) 0.5101(3) 0.0324(9) Uani 1 1 d . . . . .
N4 N -0.0154(4) 0.6513(4) 0.4721(3) 0.0365(10) Uani 1 1 d . . . . .
C2 C 0.3491(5) 0.3552(5) 0.4499(3) 0.0281(11) Uani 1 1 d . . . . .
C11 C 0.3773(5) 0.4992(5) 0.6632(3) 0.0272(10) Uani 1 1 d . . . . .
C1 C 0.2321(5) 0.3916(5) 0.3713(3) 0.0317(11) Uani 1 1 d . . . . .
C3 C 0.4586(5) 0.2565(5) 0.4464(3) 0.0316(11) Uani 1 1 d . . . . .
N6 N -0.0673(5) 0.8488(5) 0.5442(3) 0.0506(13) Uani 1 1 d . . . . .
C15 C 0.2164(5) 0.6607(5) 0.6889(3) 0.0357(12) Uani 1 1 d . . . . .
H15 H 0.133611 0.714357 0.668129 0.043 Uiso 1 1 calc R U . . .
C12 C 0.4558(5) 0.5014(5) 0.7518(3) 0.0357(12) Uani 1 1 d . . . . .
H12 H 0.536812 0.445218 0.772211 0.043 Uiso 1 1 calc R U . . .
C8 C 0.4459(5) 0.1926(5) 0.3610(3) 0.0346(12) Uani 1 1 d . . . . .
C9 C 0.3288(5) 0.2290(5) 0.2854(3) 0.0373(12) Uani 1 1 d . . . . .
H9 H 0.322155 0.185913 0.230933 0.045 Uiso 1 1 calc R U . . .
C14 C 0.2935(5) 0.6690(5) 0.7784(3) 0.0399(13) Uani 1 1 d . . . . .
H14 H 0.264047 0.729236 0.816346 0.048 Uiso 1 1 calc R U . . .
C4 C 0.5763(5) 0.2195(6) 0.5199(3) 0.0398(13) Uani 1 1 d . . . . .
H4 H 0.587904 0.261106 0.575411 0.048 Uiso 1 1 calc R U . . .
C10 C 0.2266(5) 0.3229(6) 0.2885(3) 0.0382(13) Uani 1 1 d . . . . .
H10 H 0.152610 0.343176 0.236851 0.046 Uiso 1 1 calc R U . . .
C13 C 0.4135(6) 0.5883(6) 0.8112(3) 0.0428(13) Uani 1 1 d . . . . .
H13 H 0.465570 0.591325 0.871559 0.051 Uiso 1 1 calc R U . . .
C7 C 0.5504(6) 0.0947(6) 0.3547(4) 0.0415(13) Uani 1 1 d . . . . .
H7 H 0.543792 0.053435 0.299628 0.050 Uiso 1 1 calc R U . . .
C6 C 0.6613(6) 0.0593(6) 0.4279(4) 0.0506(15) Uani 1 1 d . . . . .
H6 H 0.728157 -0.007000 0.422552 0.061 Uiso 1 1 calc R U . . .
C5 C 0.6749(6) 0.1213(6) 0.5098(4) 0.0511(15) Uani 1 1 d . . . . .
H5 H 0.751426 0.096669 0.559061 0.061 Uiso 1 1 calc R U . . .

loop_
_atom_site_aniso_label
_atom_site_aniso_U_11
_atom_site_aniso_U_22
_atom_site_aniso_U_33
_atom_site_aniso_U_23
_atom_site_aniso_U_13
_atom_site_aniso_U_12
Cu1 0.0269(3) 0.0369(4) 0.0242(3) -0.0002(3) 0.0033(2) 0.0062(3)
O1 0.0381(19) 0.045(2) 0.0248(17) 0.0033(16) 0.0036(15) 0.0164(17)
N2 0.027(2) 0.040(2) 0.023(2) -0.0018(18) 0.0035(17) 0.0034(18)
N1 0.025(2) 0.031(2) 0.023(2) -0.0006(16) 0.0032(16) -0.0037(16)
N3 0.027(2) 0.029(2) 0.024(2) -0.0009(17) 0.0054(17) 0.0038(17)
N5 0.028(2) 0.032(2) 0.032(2) 0.009(2) 0.0002(18) 0.008(2)
N4 0.032(2) 0.035(2) 0.036(2) 0.000(2) -0.0006(19) 0.005(2)
C2 0.025(2) 0.035(3) 0.025(2) 0.003(2) 0.0062(19) 0.003(2)
C11 0.029(3) 0.027(2) 0.025(2) 0.0006(19) 0.007(2) -0.001(2)
C1 0.032(3) 0.035(3) 0.028(3) 0.006(2) 0.009(2) 0.002(2)
C3 0.027(3) 0.035(3) 0.036(3) 0.001(2) 0.013(2) 0.000(2)
N6 0.053(3) 0.038(3) 0.055(3) -0.009(2) 0.005(2) 0.010(2)
C15 0.038(3) 0.037(3) 0.028(3) 0.003(2) 0.004(2) 0.011(2)
C12 0.031(3) 0.040(3) 0.032(3) -0.001(2) 0.002(2) 0.003(2)
C8 0.028(3) 0.038(3) 0.040(3) -0.001(2) 0.013(2) -0.001(2)
C9 0.037(3) 0.045(3) 0.031(3) -0.008(2) 0.013(2) -0.004(2)
C14 0.044(3) 0.041(3) 0.033(3) -0.007(2) 0.009(2) 0.013(3)
C4 0.031(3) 0.050(3) 0.039(3) 0.000(3) 0.009(2) 0.006(2)
C10 0.037(3) 0.052(3) 0.022(2) -0.001(2) 0.001(2) 0.005(3)
C13 0.049(3) 0.050(3) 0.024(3) -0.004(2) 0.002(2) 0.001(3)
C7 0.044(3) 0.045(3) 0.039(3) -0.006(3) 0.018(3) 0.003(3)
C6 0.050(4) 0.045(4) 0.063(4) 0.001(3) 0.025(3) 0.014(3)
C5 0.043(3) 0.061(4) 0.048(3) -0.002(3) 0.009(3) 0.019(3)

loop_
_atom_type_symbol
_atom_type_description
_atom_type_scat_dispersion_real
_atom_type_scat_dispersion_imag
_atom_type_scat_source
C C 0.0033 0.0016 'International Tables Vol C Tables 4.2.6.8 and 6.1.1.4'
H H 0.0000 0.0000 'International Tables Vol C Tables 4.2.6.8 and 6.1.1.4'
Cu Cu 0.3201 1.2651 'International Tables Vol C Tables 4.2.6.8 and 6.1.1.4'
N N 0.0061 0.0033 'International Tables Vol C Tables 4.2.6.8 and 6.1.1.4'
O O 0.0106 0.0060 'International Tables Vol C Tables 4.2.6.8 and 6.1.1.4'

loop_
_geom_angle_atom_site_label_1
_geom_angle_atom_site_label_2
_geom_angle_atom_site_label_3
_geom_angle
_geom_angle_site_symmetry_1
_geom_angle_site_symmetry_3
_geom_angle_publ_flag
N4 Cu1 N1 176.01(17) . . ?
N4 Cu1 O1 94.33(16) . . ?
N1 Cu1 O1 81.70(14) . . ?
N4 Cu1 N3 104.52(17) . . ?
N1 Cu1 N3 79.47(15) . . ?
O1 Cu1 N3 160.28(15) . . ?
N4 Cu1 N4 88.13(16) . 3_566 ?
N1 Cu1 N4 91.57(15) . 3_566 ?
O1 Cu1 N4 91.03(15) . 3_566 ?
N3 Cu1 N4 95.29(15) . 3_566 ?
C1 O1 Cu1 110.9(3) . . ?
N1 N2 C11 110.8(4) . . ?
N2 N1 C2 124.2(4) . . ?
N2 N1 Cu1 119.7(3) . . ?
C2 N1 Cu1 115.9(3) . . ?
C15 N3 C11 117.6(4) . . ?
C15 N3 Cu1 131.1(3) . . ?
C11 N3 Cu1 111.3(3) . . ?
N6 N5 N4 176.2(5) . . ?
N5 N4 Cu1 127.1(3) . . ?
N5 N4 Cu1 111.3(3) . 3_566 ?
Cu1 N4 Cu1 91.87(16) . 3_566 ?
N1 C2 C3 128.2(4) . . ?
N1 C2 C1 109.6(4) . . ?
C3 C2 C1 122.2(4) . . ?
N3 C11 C12 122.0(4) . . ?
N3 C11 N2 118.4(4) . . ?
C12 C11 N2 119.6(4) . . ?
O1 C1 C2 121.4(4) . . ?
O1 C1 C10 120.9(4) . . ?
C2 C1 C10 117.6(4) . . ?
C4 C3 C2 124.7(4) . . ?
C4 C3 C8 118.5(4) . . ?
C2 C3 C8 116.9(4) . . ?
N3 C15 C14 122.8(4) . . ?
C11 C12 C13 119.6(5) . . ?
C7 C8 C9 121.6(5) . . ?
C7 C8 C3 118.7(4) . . ?
C9 C8 C3 119.6(4) . . ?
C10 C9 C8 123.5(5) . . ?
C15 C14 C13 119.7(5) . . ?
C3 C4 C5 120.2(5) . . ?
C9 C10 C1 120.2(4) . . ?
C14 C13 C12 118.4(5) . . ?
C6 C7 C8 121.2(5) . . ?
C5 C6 C7 120.3(5) . . ?
C6 C5 C4 121.1(5) . . ?

loop_
_geom_bond_atom_site_label_1
_geom_bond_atom_site_label_2
_geom_bond_distance
_geom_bond_site_symmetry_2
_geom_bond_publ_flag
Cu1 N4 1.952(4) . ?
Cu1 N1 1.952(4) . ?
Cu1 O1 1.988(3) . ?
Cu1 N3 1.992(4) . ?
Cu1 N4 2.447(4) 3_566 ?
O1 C1 1.279(6) . ?
N2 N1 1.302(5) . ?
N2 C11 1.407(6) . ?
N1 C2 1.352(6) . ?
N3 C15 1.337(6) . ?
N3 C11 1.371(6) . ?
N5 N6 1.154(6) . ?
N5 N4 1.201(6) . ?
C2 C3 1.437(6) . ?
C2 C1 1.450(6) . ?
C11 C12 1.370(6) . ?
C1 C10 1.438(7) . ?
C3 C4 1.408(7) . ?
C3 C8 1.439(7) . ?
C15 C14 1.380(7) . ?
C12 C13 1.393(7) . ?
C8 C7 1.408(7) . ?
C8 C9 1.422(7) . ?
C9 C10 1.352(7) . ?
C14 C13 1.369(7) . ?
C4 C5 1.385(7) . ?
C7 C6 1.364(8) . ?
C6 C5 1.381(8) . ?
